data_7224162
loop_
_publ_author_name
'Lega, Dmitry A.'
'Gorobets, Nikolay Yu.'
'Chernykh, Valentine P.'
'Shishkina, Svetlana V.'
'Shemchuk, Leonid A.'

_publ_section_title
;
 Peculiarities of 2-amino-3-R-4-aryl-4H-pyranes multicomponent synthesis
 derived from 1H-2,1-benzothiazin-4(3H)-one 2,2-dioxide
;
_journal_issue 19
_journal_name_full 'RSC Adv.'
_journal_page_first 16087
_journal_paper_doi 10.1039/C5RA24566D
_journal_volume 6
_journal_year 2016
_chemical_formula_sum 'C183 H190 N24 O64 S8'
_chemical_formula_weight 4006.07
_chemical_name_systematic
; 
 ? 
;
_space_group_IT_number 15
_symmetry_cell_setting monoclinic
_symmetry_space_group_name_Hall '-C 2yc'
_symmetry_space_group_name_H-M 'C 1 2/c 1'
_atom_sites_solution_hydrogens difmap
_atom_sites_solution_primary direct
_atom_sites_solution_secondary difmap
_audit_creation_method SHELXL-97
_audit_update_record
;
2015-06-08 deposited with the CCDC.
2016-01-25 downloaded from the CCDC.
;
_cell_angle_alpha 90.00
_cell_angle_beta 93.367(3)
_cell_angle_gamma 90.00
_cell_formula_units_Z 1
_cell_length_a 21.5619(7)
_cell_length_b 11.3649(4)
_cell_length_c 18.9777(7)
_cell_measurement_reflns_used 8297
_cell_measurement_temperature 100(2)
_cell_measurement_theta_max 32.0
_cell_measurement_theta_min 3.2
_cell_volume 4642.4(3)
_computing_cell_refinement
;
CrysAlis RED, Agilent Technologies,
Version 1.171.36.24 (release 03-12-2012 CrysAlis171 .NET)
(compiled Dec  3 2012,18:21:49)
;
_computing_data_collection
;
CrysAlis CCD, Agilent Technologies,
Version 1.171.36.24 (release 03-12-2012 CrysAlis171 .NET)
(compiled Dec  3 2012,18:21:49)
;
_computing_data_reduction
;
CrysAlis RED, Agilent Technologies,
Version 1.171.36.24 (release 03-12-2012 CrysAlis171 .NET)
(compiled Dec  3 2012,18:21:49)
;
_computing_molecular_graphics 'XP (Siemens, 1998)'
_computing_publication_material 'SHELXTL (Sheldrick, 1998)'
_computing_structure_refinement 'SHELXTL (Sheldrick, 1998)'
_computing_structure_solution 'SHELXTL (Sheldrick, 1998)'
_diffrn_ambient_temperature 100(2)
_diffrn_detector_area_resol_mean 16.1827
_diffrn_measured_fraction_theta_full 0.992
_diffrn_measured_fraction_theta_max 0.992
_diffrn_measurement_device_type Xcalibur"3
_diffrn_measurement_method \w-scans
_diffrn_radiation_monochromator graphite
_diffrn_radiation_source 'Enhance (Mo) X-ray Source'
_diffrn_radiation_type MoK\a
_diffrn_radiation_wavelength 0.71073
_diffrn_reflns_av_R_equivalents 0.0292
_diffrn_reflns_av_sigmaI/netI 0.0323
_diffrn_reflns_limit_h_max 29
_diffrn_reflns_limit_h_min -30
_diffrn_reflns_limit_k_max 15
_diffrn_reflns_limit_k_min -15
_diffrn_reflns_limit_l_max 26
_diffrn_reflns_limit_l_min -24
_diffrn_reflns_number 24170
_diffrn_reflns_theta_full 30.00
_diffrn_reflns_theta_max 30.00
_diffrn_reflns_theta_min 3.00
_exptl_absorpt_coefficient_mu 0.194
_exptl_absorpt_correction_T_max 0.9714
_exptl_absorpt_correction_T_min 0.9530
_exptl_absorpt_correction_type multi-scan
_exptl_crystal_density_diffrn 1.433
_exptl_crystal_density_method 'not measured'
_exptl_crystal_description parallelepiped
_exptl_crystal_F_000 2096
_exptl_crystal_size_max 0.25
_exptl_crystal_size_mid 0.20
_exptl_crystal_size_min 0.15
_refine_diff_density_max 0.822
_refine_diff_density_min -0.475
_refine_diff_density_rms 0.066
_refine_ls_extinction_method none
_refine_ls_goodness_of_fit_ref 1.046
_refine_ls_hydrogen_treatment mixed
_refine_ls_matrix_type full
_refine_ls_number_parameters 343
_refine_ls_number_reflns 6714
_refine_ls_number_restraints 3
_refine_ls_restrained_S_all 1.067
_refine_ls_R_factor_all 0.0609
_refine_ls_R_factor_gt 0.0475
_refine_ls_shift/su_max 0.002
_refine_ls_shift/su_mean 0.000
_refine_ls_structure_factor_coef Fsqd
_refine_ls_weighting_details 'calc w=1/[\s^2^(Fo^2^)+(0.0850P)^2^+1.3031P] where P=(Fo^2^+2Fc^2^)/3'
_refine_ls_weighting_scheme calc
_refine_ls_wR_factor_gt 0.1305
_refine_ls_wR_factor_ref 0.1413
_reflns_number_gt 5324
_reflns_number_total 6714
_reflns_threshold_expression >2sigma(I)
_cod_data_source_file c5ra24566d2.cif
_cod_data_source_block 7b
_cod_original_sg_symbol_H-M C2/c
_cod_database_code 7224162

loop_
_symmetry_equiv_pos_as_xyz
'x, y, z'
'-x, y, -z+1/2'
'x+1/2, y+1/2, z'
'-x+1/2, y+1/2, -z+1/2'
'-x, -y, -z'
'x, -y, z-1/2'
'-x+1/2, -y+1/2, -z'
'x+1/2, -y+1/2, z-1/2'

loop_
_atom_site_label
_atom_site_type_symbol
_atom_site_fract_x
_atom_site_fract_y
_atom_site_fract_z
_atom_site_U_iso_or_equiv
_atom_site_adp_type
_atom_site_occupancy
_atom_site_symmetry_multiplicity
_atom_site_calc_flag
_atom_site_refinement_flags
_atom_site_disorder_assembly
_atom_site_disorder_group
S1 S 0.559978(15) 0.21943(3) 0.597757(18) 0.01916(10) Uani 1 1 d . . .
O1 O 0.48864(5) 0.53541(9) 0.61954(6) 0.0249(2) Uani 1 1 d . . .
O2 O 0.55864(5) 0.15117(9) 0.53435(6) 0.0259(2) Uani 1 1 d . . .
O3 O 0.54805(5) 0.15975(9) 0.66219(6) 0.0267(2) Uani 1 1 d . . .
O4 O 0.31762(5) 0.52449(10) 0.50088(6) 0.0293(2) Uani 1 1 d . . .
O5 O 0.34098(5) 0.34067(9) 0.46696(6) 0.0252(2) Uani 1 1 d . . .
O6 O 0.33142(6) -0.16813(10) 0.64399(8) 0.0403(3) Uani 1 1 d . . .
O7 O 0.34055(6) -0.07807(11) 0.74485(7) 0.0362(3) Uani 1 1 d . . .
N1 N 0.62735(5) 0.28600(10) 0.60614(7) 0.0210(2) Uani 1 1 d . . .
N2 N 0.40524(7) 0.63605(12) 0.58281(8) 0.0290(3) Uani 1 1 d . . .
H2NB H 0.3686(10) 0.6411(18) 0.5601(11) 0.034(5) Uiso 1 1 d . . .
H2NA H 0.4212(10) 0.691(2) 0.6100(12) 0.037(5) Uiso 1 1 d . . .
N3 N 0.34496(6) -0.08088(11) 0.68064(8) 0.0274(3) Uani 1 1 d . . .
C1 C 0.63359(6) 0.37653(12) 0.65702(8) 0.0207(3) Uani 1 1 d . . .
C2 C 0.68861(7) 0.39078(14) 0.69865(8) 0.0250(3) Uani 1 1 d . . .
H2 H 0.7221 0.3375 0.6943 0.030 Uiso 1 1 calc R . .
C3 C 0.69417(7) 0.48295(15) 0.74643(9) 0.0298(3) Uani 1 1 d . . .
H3 H 0.7315 0.4919 0.7751 0.036 Uiso 1 1 calc R . .
C4 C 0.64587(8) 0.56239(15) 0.75297(9) 0.0317(3) Uani 1 1 d . . .
H4 H 0.6506 0.6262 0.7852 0.038 Uiso 1 1 calc R . .
C5 C 0.59086(7) 0.54824(14) 0.71243(8) 0.0269(3) Uani 1 1 d . . .
H5 H 0.5577 0.6020 0.7173 0.032 Uiso 1 1 calc R . .
C6 C 0.58378(7) 0.45478(12) 0.66406(8) 0.0214(3) Uani 1 1 d . . .
C7 C 0.52631(6) 0.43806(12) 0.62132(7) 0.0199(3) Uani 1 1 d . . .
C8 C 0.50983(6) 0.33906(11) 0.58653(7) 0.0187(3) Uani 1 1 d . . .
C9 C 0.44841(6) 0.31922(12) 0.54612(7) 0.0189(3) Uani 1 1 d . . .
H9 H 0.4565 0.2970 0.4965 0.023 Uiso 1 1 calc R . .
C10 C 0.41206(6) 0.43331(12) 0.54500(7) 0.0208(3) Uani 1 1 d . . .
C11 C 0.43310(7) 0.53143(12) 0.58058(8) 0.0220(3) Uani 1 1 d . . .
C12 C 0.35331(7) 0.44026(13) 0.50382(8) 0.0226(3) Uani 1 1 d . . .
C13 C 0.28309(7) 0.33921(15) 0.42336(9) 0.0292(3) Uani 1 1 d . . .
H13B H 0.2824 0.4044 0.3887 0.035 Uiso 1 1 calc R . .
H13A H 0.2472 0.3484 0.4531 0.035 Uiso 1 1 calc R . .
C14 C 0.27994(8) 0.22314(17) 0.38611(10) 0.0386(4) Uani 1 1 d . . .
H14C H 0.2819 0.1594 0.4210 0.058 Uiso 1 1 calc R . .
H14B H 0.3150 0.2162 0.3557 0.058 Uiso 1 1 calc R . .
H14A H 0.2409 0.2177 0.3572 0.058 Uiso 1 1 calc R . .
C15 C 0.41484(6) 0.21725(11) 0.58036(7) 0.0183(3) Uani 1 1 d . . .
C16 C 0.40462(7) 0.11299(13) 0.54317(8) 0.0239(3) Uani 1 1 d . . .
H16 H 0.4145 0.1085 0.4951 0.029 Uiso 1 1 calc R . .
C17 C 0.38014(7) 0.01566(13) 0.57542(8) 0.0249(3) Uani 1 1 d . . .
H17 H 0.3726 -0.0554 0.5500 0.030 Uiso 1 1 calc R . .
C18 C 0.36692(6) 0.02441(12) 0.64556(8) 0.0211(3) Uani 1 1 d . . .
C19 C 0.37550(7) 0.12725(13) 0.68412(8) 0.0233(3) Uani 1 1 d . . .
H19 H 0.3655 0.1312 0.7322 0.028 Uiso 1 1 calc R . .
C20 C 0.39907(7) 0.22416(12) 0.65039(8) 0.0222(3) Uani 1 1 d . . .
H20 H 0.4045 0.2962 0.6753 0.027 Uiso 1 1 calc R . .
C21 C 0.68166(6) 0.23033(12) 0.57578(8) 0.0214(3) Uani 1 1 d . . .
H21B H 0.7159 0.2884 0.5757 0.026 Uiso 1 1 calc R . .
H21A H 0.6705 0.2087 0.5261 0.026 Uiso 1 1 calc R . .
C22 C 0.70474(8) 0.12132(14) 0.61530(10) 0.0321(4) Uani 1 1 d . . .
H22C H 0.7412 0.0899 0.5931 0.048 Uiso 1 1 calc R . .
H22B H 0.6718 0.0618 0.6138 0.048 Uiso 1 1 calc R . .
H22A H 0.7162 0.1419 0.6645 0.048 Uiso 1 1 calc R . .
O1S O 0.47691(10) 0.8028(2) 0.67712(12) 0.0301(5) Uani 0.50 1 d PD A 1
H1OS H 0.4419 0.8248 0.6604 0.045 Uiso 0.50 1 calc PR A 1
C1S C 0.52577(10) 0.8604(2) 0.63843(11) 0.0388(6) Uani 0.75 1 d PD A 1
H1SA H 0.5454 0.9224 0.6679 0.058 Uiso 0.75 1 calc PR A 1
H1SB H 0.5073 0.8951 0.5948 0.058 Uiso 0.75 1 calc PR A 1
H1SC H 0.5571 0.8021 0.6269 0.058 Uiso 0.75 1 calc PR A 1
O2S O 0.50459(12) 0.9271(2) 0.69812(13) 0.0387(6) Uani 0.50 1 d PD B 2
C2S C 0.5000 1.0118(6) 0.7500 0.059(3) Uani 0.25 2 d SPD . 2

loop_
_atom_site_aniso_label
_atom_site_aniso_U_11
_atom_site_aniso_U_22
_atom_site_aniso_U_33
_atom_site_aniso_U_23
_atom_site_aniso_U_13
_atom_site_aniso_U_12
S1 0.01858(17) 0.01495(16) 0.02370(19) -0.00124(11) -0.00091(13) 0.00060(11)
O1 0.0260(5) 0.0179(5) 0.0303(6) -0.0052(4) -0.0010(4) 0.0034(4)
O2 0.0232(5) 0.0208(5) 0.0333(6) -0.0098(4) -0.0021(4) 0.0023(4)
O3 0.0258(5) 0.0225(5) 0.0316(6) 0.0075(4) -0.0013(4) -0.0007(4)
O4 0.0286(5) 0.0254(5) 0.0335(6) 0.0039(4) -0.0006(5) 0.0087(4)
O5 0.0235(5) 0.0266(5) 0.0248(5) -0.0004(4) -0.0041(4) 0.0056(4)
O6 0.0521(8) 0.0182(5) 0.0526(8) -0.0021(5) 0.0208(6) -0.0030(5)
O7 0.0370(6) 0.0403(7) 0.0319(6) 0.0123(5) 0.0072(5) -0.0032(5)
N1 0.0176(5) 0.0194(6) 0.0260(6) -0.0060(4) 0.0005(4) -0.0006(4)
N2 0.0343(7) 0.0199(6) 0.0328(7) -0.0005(5) 0.0013(6) 0.0076(5)
N3 0.0240(6) 0.0230(6) 0.0357(7) 0.0064(5) 0.0075(5) 0.0023(5)
C1 0.0220(6) 0.0193(6) 0.0209(6) -0.0022(5) 0.0011(5) -0.0022(5)
C2 0.0230(7) 0.0270(7) 0.0249(7) -0.0042(6) 0.0007(6) -0.0026(5)
C3 0.0266(7) 0.0350(8) 0.0274(8) -0.0070(6) -0.0015(6) -0.0068(6)
C4 0.0346(8) 0.0326(8) 0.0278(8) -0.0126(6) 0.0009(6) -0.0075(6)
C5 0.0285(7) 0.0252(7) 0.0271(7) -0.0083(6) 0.0028(6) -0.0015(6)
C6 0.0236(6) 0.0203(6) 0.0204(6) -0.0034(5) 0.0012(5) -0.0023(5)
C7 0.0210(6) 0.0178(6) 0.0210(6) -0.0006(5) 0.0017(5) 0.0018(5)
C8 0.0191(6) 0.0169(6) 0.0201(6) -0.0001(5) 0.0004(5) 0.0018(5)
C9 0.0206(6) 0.0162(6) 0.0200(6) 0.0001(5) 0.0011(5) 0.0009(5)
C10 0.0230(6) 0.0190(6) 0.0203(6) 0.0025(5) 0.0012(5) 0.0038(5)
C11 0.0236(6) 0.0201(6) 0.0224(7) 0.0018(5) 0.0033(5) 0.0035(5)
C12 0.0246(6) 0.0237(7) 0.0195(6) 0.0036(5) 0.0023(5) 0.0037(5)
C13 0.0243(7) 0.0346(8) 0.0278(8) 0.0008(6) -0.0067(6) 0.0060(6)
C14 0.0311(8) 0.0468(10) 0.0365(9) -0.0112(8) -0.0090(7) 0.0060(7)
C15 0.0161(6) 0.0180(6) 0.0205(6) 0.0009(5) -0.0014(5) 0.0016(4)
C16 0.0276(7) 0.0234(7) 0.0210(7) -0.0030(5) 0.0029(5) -0.0027(5)
C17 0.0272(7) 0.0209(6) 0.0269(7) -0.0032(5) 0.0046(6) -0.0023(5)
C18 0.0175(6) 0.0194(6) 0.0267(7) 0.0033(5) 0.0027(5) 0.0017(5)
C19 0.0228(6) 0.0267(7) 0.0207(6) 0.0005(5) 0.0034(5) 0.0000(5)
C20 0.0229(6) 0.0218(7) 0.0219(7) -0.0034(5) 0.0024(5) -0.0016(5)
C21 0.0194(6) 0.0217(6) 0.0231(7) 0.0002(5) 0.0015(5) 0.0018(5)
C22 0.0290(7) 0.0260(8) 0.0415(9) 0.0047(7) 0.0039(7) 0.0080(6)
O1S 0.0268(10) 0.0304(11) 0.0335(12) -0.0077(9) 0.0056(9) -0.0090(9)
C1S 0.0292(10) 0.0703(17) 0.0171(9) -0.0016(10) 0.0026(8) 0.0058(11)
O2S 0.0434(14) 0.0374(14) 0.0359(13) 0.0096(11) 0.0078(11) 0.0036(11)
C2S 0.062(8) 0.054(8) 0.060(8) 0.000 0.006(7) 0.000

loop_
_atom_type_symbol
_atom_type_description
_atom_type_scat_dispersion_real
_atom_type_scat_dispersion_imag
_atom_type_scat_source
C C 0.0033 0.0016 'International Tables Vol C Tables 4.2.6.8 and 6.1.1.4'
H H 0.0000 0.0000 'International Tables Vol C Tables 4.2.6.8 and 6.1.1.4'
N N 0.0061 0.0033 'International Tables Vol C Tables 4.2.6.8 and 6.1.1.4'
O O 0.0106 0.0060 'International Tables Vol C Tables 4.2.6.8 and 6.1.1.4'
S S 0.1246 0.1234 'International Tables Vol C Tables 4.2.6.8 and 6.1.1.4'

loop_
_geom_angle_atom_site_label_1
_geom_angle_atom_site_label_2
_geom_angle_atom_site_label_3
_geom_angle
_geom_angle_site_symmetry_1
O2 S1 O3 117.69(7) .
O2 S1 N1 107.83(6) .
O3 S1 N1 109.76(7) .
O2 S1 C8 109.79(6) .
O3 S1 C8 109.39(7) .
N1 S1 C8 101.07(6) .
C11 O1 C7 118.94(11) .
C12 O5 C13 116.14(11) .
C1 N1 C21 122.20(11) .
C1 N1 S1 116.83(10) .
C21 N1 S1 118.90(9) .
O7 N3 O6 123.34(13) .
O7 N3 C18 118.47(13) .
O6 N3 C18 118.19(13) .
C2 C1 C6 120.08(13) .
C2 C1 N1 121.02(13) .
C6 C1 N1 118.88(12) .
C3 C2 C1 119.73(14) .
C2 C3 C4 120.87(14) .
C5 C4 C3 119.80(14) .
C4 C5 C6 120.46(14) .
C5 C6 C1 119.03(13) .
C5 C6 C7 121.30(13) .
C1 C6 C7 119.67(12) .
C8 C7 O1 121.67(12) .
C8 C7 C6 125.22(13) .
O1 C7 C6 113.11(12) .
C7 C8 C9 125.09(12) .
C7 C8 S1 116.72(10) .
C9 C8 S1 117.76(10) .
C8 C9 C10 108.51(11) .
C8 C9 C15 108.68(11) .
C10 C9 C15 113.38(11) .
C11 C10 C12 118.40(13) .
C11 C10 C9 122.33(12) .
C12 C10 C9 119.27(12) .
N2 C11 C10 127.26(14) .
N2 C11 O1 109.53(13) .
C10 C11 O1 123.19(12) .
O4 C12 O5 121.80(13) .
O4 C12 C10 126.30(14) .
O5 C12 C10 111.90(12) .
O5 C13 C14 106.99(12) .
C16 C15 C20 119.48(13) .
C16 C15 C9 119.64(13) .
C20 C15 C9 120.67(12) .
C17 C16 C15 120.67(14) .
C18 C17 C16 118.32(13) .
C17 C18 C19 122.76(13) .
C17 C18 N3 118.09(13) .
C19 C18 N3 119.13(13) .
C20 C19 C18 117.89(14) .
C19 C20 C15 120.84(13) .
N1 C21 C22 113.67(12) .
O2S C2S O2S 91.9(5) 2_656

loop_
_geom_bond_atom_site_label_1
_geom_bond_atom_site_label_2
_geom_bond_distance
_geom_bond_site_symmetry_2
S1 O2 1.4306(11) .
S1 O3 1.4347(11) .
S1 N1 1.6373(12) .
S1 C8 1.7424(13) .
O1 C11 1.3707(18) .
O1 C7 1.3717(16) .
O4 C12 1.2274(17) .
O5 C12 1.3488(18) .
O5 C13 1.4566(18) .
O6 N3 1.2363(18) .
O7 N3 1.2282(19) .
N1 C1 1.4121(17) .
N1 C21 1.4774(18) .
N2 C11 1.3340(19) .
N3 C18 1.4617(19) .
C1 C2 1.396(2) .
C1 C6 1.407(2) .
C2 C3 1.386(2) .
C3 C4 1.389(2) .
C4 C5 1.385(2) .
C5 C6 1.4062(19) .
C6 C7 1.4532(19) .
C7 C8 1.3418(19) .
C8 C9 1.5078(19) .
C9 C10 1.5146(19) .
C9 C15 1.5312(19) .
C10 C11 1.367(2) .
C10 C12 1.451(2) .
C13 C14 1.496(2) .
C15 C16 1.3901(19) .
C15 C20 1.393(2) .
C16 C17 1.384(2) .
C17 C18 1.381(2) .
C18 C19 1.386(2) .
C19 C20 1.385(2) .
C21 C22 1.517(2) .
O1S C1S 1.473(3) .
O2S C2S 1.385(5) .
C2S O2S 1.385(5) 2_656

loop_
_geom_hbond_atom_site_label_D
_geom_hbond_atom_site_label_H
_geom_hbond_atom_site_label_A
_geom_hbond_distance_DH
_geom_hbond_distance_HA
_geom_hbond_distance_DA
_geom_hbond_angle_DHA
N2 H2NA O1S 0.86(2) 2.12(2) 2.976(3) 168(2)
N2 H2NB O4 0.88(2) 2.02(2) 2.692(2) 132.3(18)

loop_
_geom_torsion_atom_site_label_1
_geom_torsion_atom_site_label_2
_geom_torsion_atom_site_label_3
_geom_torsion_atom_site_label_4
_geom_torsion
O2 S1 N1 C1 167.26(10)
O3 S1 N1 C1 -63.37(12)
C8 S1 N1 C1 52.08(12)
O2 S1 N1 C21 -28.71(13)
O3 S1 N1 C21 100.66(12)
C8 S1 N1 C21 -143.88(11)
C21 N1 C1 C2 -22.3(2)
S1 N1 C1 C2 141.19(12)
C21 N1 C1 C6 156.09(13)
S1 N1 C1 C6 -40.44(17)
C6 C1 C2 C3 -0.6(2)
N1 C1 C2 C3 177.73(14)
C1 C2 C3 C4 -0.7(2)
C2 C3 C4 C5 1.4(3)
C3 C4 C5 C6 -0.7(3)
C4 C5 C6 C1 -0.6(2)
C4 C5 C6 C7 179.67(15)
C2 C1 C6 C5 1.2(2)
N1 C1 C6 C5 -177.14(13)
C2 C1 C6 C7 -178.98(13)
N1 C1 C6 C7 2.6(2)
C11 O1 C7 C8 -0.7(2)
C11 O1 C7 C6 179.54(12)
C5 C6 C7 C8 -163.80(15)
C1 C6 C7 C8 16.4(2)
C5 C6 C7 O1 16.0(2)
C1 C6 C7 O1 -163.82(13)
O1 C7 C8 C9 -4.0(2)
C6 C7 C8 C9 175.79(13)
O1 C7 C8 S1 -176.24(10)
C6 C7 C8 S1 3.5(2)
O2 S1 C8 C7 -147.40(11)
O3 S1 C8 C7 82.04(12)
N1 S1 C8 C7 -33.69(13)
O2 S1 C8 C9 39.73(12)
O3 S1 C8 C9 -90.83(11)
N1 S1 C8 C9 153.44(11)
C7 C8 C9 C10 6.05(19)
S1 C8 C9 C10 178.26(10)
C7 C8 C9 C15 -117.66(15)
S1 C8 C9 C15 54.55(14)
C8 C9 C10 C11 -4.28(19)
C15 C9 C10 C11 116.57(15)
C8 C9 C10 C12 174.58(12)
C15 C9 C10 C12 -64.57(17)
C12 C10 C11 N2 0.6(2)
C9 C10 C11 N2 179.52(14)
C12 C10 C11 O1 -178.32(13)
C9 C10 C11 O1 0.6(2)
C7 O1 C11 N2 -176.79(12)
C7 O1 C11 C10 2.3(2)
C13 O5 C12 O4 0.3(2)
C13 O5 C12 C10 -179.52(12)
C11 C10 C12 O4 -5.0(2)
C9 C10 C12 O4 176.08(14)
C11 C10 C12 O5 174.75(13)
C9 C10 C12 O5 -4.16(18)
C12 O5 C13 C14 178.39(14)
C8 C9 C15 C16 -114.05(14)
C10 C9 C15 C16 125.20(14)
C8 C9 C15 C20 60.54(16)
C10 C9 C15 C20 -60.21(17)
C20 C15 C16 C17 -1.3(2)
C9 C15 C16 C17 173.38(13)
C15 C16 C17 C18 -0.8(2)
C16 C17 C18 C19 1.9(2)
C16 C17 C18 N3 -176.03(13)
O7 N3 C18 C17 171.00(13)
O6 N3 C18 C17 -9.39(19)
O7 N3 C18 C19 -7.0(2)
O6 N3 C18 C19 172.63(13)
C17 C18 C19 C20 -0.8(2)
N3 C18 C19 C20 177.09(13)
C18 C19 C20 C15 -1.4(2)
C16 C15 C20 C19 2.4(2)
C9 C15 C20 C19 -172.21(13)
C1 N1 C21 C22 92.05(16)
S1 N1 C21 C22 -71.09(15)
